data_4339868
loop_
_publ_author_name
'Carabineiro, S\'onia A'
'Silva, Leonel C.'
'Gomes, Pedro T.'
'Pereira, Laura C. J.'
'Veiros, Lu\'is F'
'Pascu, Sofia I.'
'Duarte, M. Teresa'
'Namorado, S\'onia'
'Henriques, Rui T.'

_publ_section_title
;
 Synthesis and characterization of tetrahedral and square planar
 Bis(iminopyrrolyl) complexes of cobalt(II).
;
_journal_issue 17
_journal_name_full 'Inorganic chemistry'
_journal_page_first 6880
_journal_page_last 6890
_journal_paper_doi 10.1021/ic062125w
_journal_volume 46
_journal_year 2007
_chemical_formula_moiety 'C36 H46 Co1 N4'
_chemical_formula_sum 'C36 H46 Co N4'
_chemical_formula_weight 593.72
_space_group_IT_number 2
_symmetry_cell_setting triclinic
_symmetry_space_group_name_Hall '-P 1'
_symmetry_space_group_name_H-M 'P -1'
_atom_sites_solution_hydrogens geom
_atom_sites_solution_primary direct
_audit_creation_date 06-08-16
_audit_creation_method CRYSTALS_ver_12.82
_cell_angle_alpha 69.060(2)
_cell_angle_beta 79.503(2)
_cell_angle_gamma 80.932(2)
_cell_formula_units_Z 1
_cell_length_a 8.1966(14)
_cell_length_b 9.0582(16)
_cell_length_c 11.615(2)
_cell_measurement_reflns_used 9484
_cell_measurement_temperature 150
_cell_measurement_theta_max 32
_cell_measurement_theta_min 1
_cell_volume 787.9(2)
_computing_cell_refinement 'Bruker SAINT'
_computing_data_collection 'Bruker APEX2'
_computing_data_reduction 'Bruker SAINT'
_computing_molecular_graphics 'CAMERON (Watkin et al., 1996)'
_computing_publication_material 'CRYSTALS (Betteridge et al., 2003)'
_computing_structure_refinement 'CRYSTALS (Betteridge et al., 2003)'
_computing_structure_solution 'SIR92 (Altomare et al., 1994)'
_diffrn_ambient_temperature 150
_diffrn_measured_fraction_theta_full 0.987
_diffrn_measured_fraction_theta_max 0.888
_diffrn_measurement_device_type 'Bruker SMART APEX2 CCD diffractometer'
_diffrn_measurement_method 'fine-slice \w scans'
_diffrn_radiation_monochromator 'silicon 111'
_diffrn_radiation_type 'Mo K\a'
_diffrn_radiation_wavelength 0.68140
_diffrn_reflns_av_R_equivalents 0.023
_diffrn_reflns_limit_h_max 12
_diffrn_reflns_limit_h_min -11
_diffrn_reflns_limit_k_max 13
_diffrn_reflns_limit_k_min -13
_diffrn_reflns_limit_l_max 17
_diffrn_reflns_limit_l_min -17
_diffrn_reflns_number 9484
_diffrn_reflns_theta_full 25.033
_diffrn_reflns_theta_max 30.905
_diffrn_reflns_theta_min 1.817
_diffrn_standards_number 0
_exptl_absorpt_coefficient_mu 0.575
_exptl_absorpt_correction_T_max 1.0000
_exptl_absorpt_correction_T_min 1.0000
_exptl_absorpt_correction_type multi-scan
_exptl_absorpt_process_details 'Bruker SADABS'
_exptl_crystal_colour black
_exptl_crystal_density_diffrn 1.251
_exptl_crystal_description needle
_exptl_crystal_F_000 317
_exptl_crystal_size_max 0.30
_exptl_crystal_size_mid 0.05
_exptl_crystal_size_min 0.01
_refine_diff_density_max 0.42
_refine_diff_density_min -0.33
_refine_ls_extinction_method None
_refine_ls_goodness_of_fit_ref 1.1132
_refine_ls_hydrogen_treatment constr
_refine_ls_matrix_type full
_refine_ls_number_parameters 187
_refine_ls_number_reflns 3273
_refine_ls_number_restraints 0
_refine_ls_R_factor_all 0.0682
_refine_ls_R_factor_gt 0.0393
_refine_ls_shift/su_max 0.000066
_refine_ls_structure_factor_coef F
_refine_ls_weighting_details
;
 Method, part 1, Chebychev polynomial, (Watkin, 1994, Prince, 1982) 
 [weight] = 1.0/[A~0~*T~0~(x)+A~1~*T~1~(x) ... +A~n-1~]*T~n-1~(x)] 
 where A~i~ are the Chebychev coefficients listed below and x= Fcalc/Fmax 
 Method = Robust Weighting (Prince, 1982) 
 W = [weight] * [1-(deltaF/6*sigmaF)^2^]^2^ 
 A~i~ are: 
 0.559 0.659E-01 0.389 
;
_refine_ls_weighting_scheme calc
_refine_ls_wR_factor_all 0.0540
_refine_ls_wR_factor_gt 0.0419
_refine_ls_wR_factor_ref 0.0419
_reflns_limit_h_max 12
_reflns_limit_h_min -11
_reflns_limit_k_max 13
_reflns_limit_k_min -12
_reflns_limit_l_max 17
_reflns_limit_l_min 0
_reflns_number_gt 3273
_reflns_number_total 5023
_reflns_threshold_expression I>3.00u(I)
_oxford_diffrn_Wilson_B_factor 0.00
_oxford_diffrn_Wilson_scale 0.00
_oxford_refine_ls_scale 0.4272(7)
_oxford_structure_analysis_title 'abs in P-1'
_cod_data_source_file ic062125w-file003.cif
_cod_data_source_block compound_3f_(cam217)
_cod_depositor_comments
;
The following automatic conversions were performed:

'_symmetry_cell_setting' value 'Triclinic' changed to 'triclinic'
according to
/usr/data/users/saulius/automatic-downloads/retrospective/ACS/lib/dictionaries/cif_core.dic
dictionary named 'cif_core.dic' version 2.4.2 from 2011-04-26.

Automatic conversion script
Id: cif_fix_values 2281 2013-09-26 08:29:07Z andrius 
;
_cod_original_sg_symbol_H-M 'P -1 '
_cod_original_formula_sum 'C36 H46 Co1 N4'
_cod_database_code 4339868

loop_
_symmetry_equiv_pos_as_xyz
x,y,z
-x,-y,-z

loop_
_atom_site_label
_atom_site_type_symbol
_atom_site_fract_x
_atom_site_fract_y
_atom_site_fract_z
_atom_site_U_iso_or_equiv
_atom_site_occupancy
_atom_site_adp_type
_atom_site_refinement_flags_posn
C1 C -0.1425(2) -0.1094(2) -0.18498(16) 0.0192 1.0000 Uani .
C2 C -0.2059(2) -0.2479(2) -0.17374(16) 0.0209 1.0000 Uani .
C3 C -0.2002(2) -0.3493(2) -0.05135(16) 0.0203 1.0000 Uani .
C4 C -0.1320(2) -0.26697(19) 0.00622(15) 0.0160 1.0000 Uani .
C5 C -0.1040(2) -0.29962(19) 0.12994(15) 0.0161 1.0000 Uani .
C6 C -0.1531(3) -0.4490(2) 0.23039(17) 0.0228 1.0000 Uani .
C12 C -0.0205(2) -0.20365(19) 0.27160(14) 0.0149 1.0000 Uani .
C13 C 0.1256(2) -0.2886(2) 0.32120(15) 0.0168 1.0000 Uani .
C14 C 0.1448(2) -0.2912(2) 0.43828(16) 0.0206 1.0000 Uani .
C15 C 0.0264(2) -0.2134(2) 0.50387(16) 0.0223 1.0000 Uani .
C16 C -0.1173(2) -0.1342(2) 0.45485(16) 0.0207 1.0000 Uani .
C17 C -0.1435(2) -0.1282(2) 0.33796(15) 0.0169 1.0000 Uani .
C26 C 0.2556(2) -0.3722(2) 0.24770(18) 0.0225 1.0000 Uani .
C27 C -0.3019(2) -0.0411(2) 0.28615(17) 0.0231 1.0000 Uani .
C28 C -0.3123(3) 0.1376(3) 0.2630(2) 0.0344 1.0000 Uani .
C29 C -0.4560(3) -0.1120(3) 0.3717(2) 0.0318 1.0000 Uani .
C30 C 0.3655(3) -0.2556(3) 0.1457(2) 0.0336 1.0000 Uani .
C31 C 0.3631(3) -0.5072(3) 0.3306(2) 0.0304 1.0000 Uani .
Co1 Co 0.0000 0.0000 0.0000 0.0131 1.0000 Uani S
N1 N -0.09567(19) -0.11887(17) -0.07624(13) 0.0163 1.0000 Uani .
N2 N -0.04041(18) -0.18711(17) 0.14756(12) 0.0149 1.0000 Uani .
H11 H -0.1339 -0.0201 -0.2579 0.0245 1.0000 Uiso R
H21 H -0.2452 -0.2678 -0.2381 0.0272 1.0000 Uiso R
H31 H -0.2345 -0.4522 -0.0158 0.0266 1.0000 Uiso R
H141 H 0.2415 -0.3476 0.4730 0.0254 1.0000 Uiso R
H151 H 0.0432 -0.2133 0.5827 0.0275 1.0000 Uiso R
H161 H -0.1997 -0.0839 0.5026 0.0259 1.0000 Uiso R
H261 H 0.1941 -0.4198 0.2054 0.0289 1.0000 Uiso R
H271 H -0.2980 -0.0557 0.2066 0.0279 1.0000 Uiso R
H281 H -0.4120 0.1897 0.2264 0.0503 1.0000 Uiso R
H282 H -0.3162 0.1544 0.3424 0.0494 1.0000 Uiso R
H283 H -0.2153 0.1831 0.2070 0.0502 1.0000 Uiso R
H291 H -0.5559 -0.0577 0.3353 0.0495 1.0000 Uiso R
H292 H -0.4643 -0.1001 0.4537 0.0494 1.0000 Uiso R
H293 H -0.4498 -0.2243 0.3833 0.0502 1.0000 Uiso R
H301 H 0.4437 -0.3123 0.1011 0.0491 1.0000 Uiso R
H302 H 0.4278 -0.2063 0.1831 0.0486 1.0000 Uiso R
H303 H 0.3009 -0.1730 0.0882 0.0490 1.0000 Uiso R
H311 H 0.4355 -0.5642 0.2803 0.0466 1.0000 Uiso R
H312 H 0.2935 -0.5810 0.3962 0.0460 1.0000 Uiso R
H313 H 0.4326 -0.4679 0.3696 0.0463 1.0000 Uiso R
H61 H -0.1224 -0.4607 0.3077 0.0361 1.0000 Uiso R
H62 H -0.0993 -0.5372 0.2096 0.0364 1.0000 Uiso R
H63 H -0.2680 -0.4566 0.2387 0.0374 1.0000 Uiso R

loop_
_atom_site_aniso_label
_atom_site_aniso_U_11
_atom_site_aniso_U_22
_atom_site_aniso_U_33
_atom_site_aniso_U_23
_atom_site_aniso_U_13
_atom_site_aniso_U_12
C1 0.0240(8) 0.0205(8) 0.0155(7) -0.0070(6) -0.0046(6) -0.0050(6)
C2 0.0250(9) 0.0232(8) 0.0201(8) -0.0114(7) -0.0073(7) -0.0039(7)
C3 0.0256(9) 0.0175(8) 0.0212(8) -0.0089(6) -0.0027(7) -0.0072(7)
C4 0.0189(8) 0.0151(7) 0.0152(7) -0.0067(6) -0.0008(6) -0.0029(6)
C5 0.0177(7) 0.0151(7) 0.0152(7) -0.0056(6) -0.0009(6) -0.0015(6)
C6 0.0304(9) 0.0170(8) 0.0199(8) -0.0032(6) -0.0021(7) -0.0078(7)
C12 0.0192(7) 0.0144(7) 0.0108(6) -0.0030(5) -0.0022(5) -0.0034(6)
C13 0.0184(8) 0.0152(7) 0.0162(7) -0.0044(6) -0.0031(6) -0.0017(6)
C14 0.0241(8) 0.0190(8) 0.0181(7) -0.0038(6) -0.0062(6) -0.0025(6)
C15 0.0300(9) 0.0250(9) 0.0129(7) -0.0054(6) -0.0037(6) -0.0069(7)
C16 0.0251(9) 0.0227(8) 0.0155(7) -0.0089(6) 0.0003(6) -0.0038(7)
C17 0.0186(8) 0.0187(7) 0.0134(7) -0.0061(6) 0.0003(6) -0.0028(6)
C26 0.0189(8) 0.0257(9) 0.0266(9) -0.0144(7) -0.0052(7) 0.0025(7)
C27 0.0214(8) 0.0273(9) 0.0220(8) -0.0126(7) -0.0034(7) 0.0039(7)
C28 0.0275(10) 0.0272(10) 0.0457(12) -0.0128(9) -0.0048(9) 0.0066(8)
C29 0.0208(9) 0.0391(12) 0.0401(11) -0.0200(10) -0.0017(8) -0.0031(8)
C30 0.0250(10) 0.0424(12) 0.0294(10) -0.0140(9) 0.0045(8) 0.0032(9)
C31 0.0252(10) 0.0253(10) 0.0430(12) -0.0136(9) -0.0115(8) 0.0036(8)
Co1 0.01690(19) 0.01392(18) 0.00978(16) -0.00505(13) -0.00165(13) -0.00300(13)
N1 0.0204(7) 0.0165(6) 0.0145(6) -0.0068(5) -0.0029(5) -0.0045(5)
N2 0.0197(7) 0.0152(6) 0.0106(6) -0.0055(5) -0.0018(5) -0.0020(5)

loop_
_atom_type_symbol
_atom_type_scat_dispersion_real
_atom_type_scat_dispersion_imag
_atom_type_scat_Cromer_Mann_a1
_atom_type_scat_Cromer_Mann_b1
_atom_type_scat_Cromer_Mann_a2
_atom_type_scat_Cromer_Mann_b2
_atom_type_scat_Cromer_Mann_a3
_atom_type_scat_Cromer_Mann_b3
_atom_type_scat_Cromer_Mann_a4
_atom_type_scat_Cromer_Mann_b4
_atom_type_scat_Cromer_Mann_c
_atom_type_scat_source
C 0.0033 0.0016 2.3100 20.8439 1.0200 10.2075 1.5886 0.5687 0.8650 51.6512 0.2156 'International Tables Vol C 4.2.6.8 and 6.1.1.4'
H 0.0000 0.0000 0.4930 10.5109 0.3229 26.1257 0.1402 3.1424 0.0408 57.7998 0.0030 'International Tables Vol C 4.2.6.8 and 6.1.1.4'
N 0.0061 0.0033 12.2126 0.0057 3.1322 9.8933 2.0125 28.9975 1.1663 0.5826 -11.5290 'International Tables Vol C 4.2.6.8 and 6.1.1.4'
Co 0.3494 0.9721 12.2841 4.2791 7.3409 0.2784 4.0034 13.5359 2.3488 71.1692 1.0118 'International Tables Vol C 4.2.6.8 and 6.1.1.4'

loop_
_geom_angle_atom_site_label_1
_geom_angle_site_symmetry_1
_geom_angle_atom_site_label_2
_geom_angle_atom_site_label_3
_geom_angle_site_symmetry_3
_geom_angle
_geom_angle_publ_flag
C2 . C1 N1 . 111.08(15) yes
C2 . C1 H11 . 124.7 no
N1 . C1 H11 . 124.2 no
C1 . C2 C3 . 107.04(15) yes
C1 . C2 H21 . 125.5 no
C3 . C2 H21 . 127.4 no
C2 . C3 C4 . 105.69(15) yes
C2 . C3 H31 . 126.9 no
C4 . C3 H31 . 127.4 no
C3 . C4 C5 . 133.50(16) yes
C3 . C4 N1 . 110.83(15) yes
C5 . C4 N1 . 115.51(14) yes
C4 . C5 C6 . 120.77(15) yes
C4 . C5 N2 . 114.68(15) yes
C6 . C5 N2 . 124.48(15) yes
C5 . C6 H61 . 113.1 no
C5 . C6 H62 . 109.8 no
H61 . C6 H62 . 106.2 no
C5 . C6 H63 . 111.2 no
H61 . C6 H63 . 110.2 no
H62 . C6 H63 . 105.9 no
C13 . C12 C17 . 121.96(15) yes
C13 . C12 N2 . 119.49(14) yes
C17 . C12 N2 . 118.48(15) yes
C12 . C13 C14 . 117.26(15) yes
C12 . C13 C26 . 120.72(15) yes
C14 . C13 C26 . 122.02(15) yes
C13 . C14 C15 . 121.55(16) yes
C13 . C14 H141 . 118.4 no
C15 . C14 H141 . 120.0 no
C14 . C15 C16 . 120.19(16) yes
C14 . C15 H151 . 120.5 no
C16 . C15 H151 . 119.3 no
C15 . C16 C17 . 120.73(16) yes
C15 . C16 H161 . 119.2 no
C17 . C16 H161 . 120.1 no
C12 . C17 C16 . 118.27(16) yes
C12 . C17 C27 . 121.87(15) yes
C16 . C17 C27 . 119.86(15) yes
C13 . C26 C30 . 111.93(16) yes
C13 . C26 C31 . 112.69(16) yes
C30 . C26 C31 . 110.47(17) yes
C13 . C26 H261 . 107.0 no
C30 . C26 H261 . 107.0 no
C31 . C26 H261 . 107.4 no
C17 . C27 C28 . 111.63(16) yes
C17 . C27 C29 . 111.05(16) yes
C28 . C27 C29 . 110.71(17) yes
C17 . C27 H271 . 106.7 no
C28 . C27 H271 . 108.3 no
C29 . C27 H271 . 108.3 no
C27 . C28 H281 . 109.3 no
C27 . C28 H282 . 109.3 no
H281 . C28 H282 . 109.6 no
C27 . C28 H283 . 110.7 no
H281 . C28 H283 . 109.2 no
H282 . C28 H283 . 108.8 no
C27 . C29 H291 . 109.9 no
C27 . C29 H292 . 110.9 no
H291 . C29 H292 . 108.2 no
C27 . C29 H293 . 109.9 no
H291 . C29 H293 . 109.2 no
H292 . C29 H293 . 108.7 no
C26 . C30 H301 . 109.2 no
C26 . C30 H302 . 109.7 no
H301 . C30 H302 . 107.8 no
C26 . C30 H303 . 112.2 no
H301 . C30 H303 . 109.3 no
H302 . C30 H303 . 108.5 no
C26 . C31 H311 . 109.4 no
C26 . C31 H312 . 110.7 no
H311 . C31 H312 . 109.2 no
C26 . C31 H313 . 111.5 no
H311 . C31 H313 . 108.1 no
H312 . C31 H313 . 107.9 no
N2 2_555 Co1 N1 2_555 82.13(6) yes
N2 2_555 Co1 N1 . 97.87(6) yes
N1 2_555 Co1 N1 . 179.994 yes
N2 2_555 Co1 N2 . 179.994 yes
N1 2_555 Co1 N2 . 97.87(6) yes
N1 . Co1 N2 . 82.13(6) yes
C4 . N1 C1 . 105.36(14) yes
C4 . N1 Co1 . 112.23(11) yes
C1 . N1 Co1 . 142.40(12) yes
C12 . N2 C5 . 118.69(14) yes
C12 . N2 Co1 . 125.75(10) yes
C5 . N2 Co1 . 115.31(11) yes

loop_
_geom_bond_atom_site_label_1
_geom_bond_atom_site_label_2
_geom_bond_site_symmetry_2
_geom_bond_distance
_geom_bond_publ_flag
C1 C2 . 1.387(2) yes
C1 N1 . 1.356(2) yes
C1 H11 . 0.940 no
C2 C3 . 1.394(3) yes
C2 H21 . 0.947 no
C3 C4 . 1.393(2) yes
C3 H31 . 0.940 no
C4 C5 . 1.414(2) yes
C4 N1 . 1.382(2) yes
C5 C6 . 1.492(2) yes
C5 N2 . 1.307(2) yes
C6 H61 . 0.942 no
C6 H62 . 0.938 no
C6 H63 . 0.940 no
C12 C13 . 1.415(2) yes
C12 C17 . 1.398(2) yes
C12 N2 . 1.431(2) yes
C13 C14 . 1.389(2) yes
C13 C26 . 1.521(2) yes
C14 C15 . 1.385(3) yes
C14 H141 . 0.945 no
C15 C16 . 1.383(3) yes
C15 H151 . 0.950 no
C16 C17 . 1.393(2) yes
C16 H161 . 0.958 no
C17 C27 . 1.515(3) yes
C26 C30 . 1.532(3) yes
C26 C31 . 1.525(3) yes
C26 H261 . 0.996 no
C27 C28 . 1.534(3) yes
C27 C29 . 1.529(3) yes
C27 H271 . 0.974 no
C28 H281 . 0.966 no
C28 H282 . 0.980 no
C28 H283 . 0.974 no
C29 H291 . 0.970 no
C29 H292 . 0.985 no
C29 H293 . 0.971 no
C30 H301 . 0.953 no
C30 H302 . 0.970 no
C30 H303 . 0.966 no
C31 H311 . 0.976 no
C31 H312 . 0.975 no
C31 H313 . 0.964 no
Co1 N2 2_555 1.9528(14) yes
Co1 N1 2_555 1.9388(13) yes
Co1 N1 . 1.9388(13) yes
Co1 N2 . 1.9528(14) yes
